data_9015518
loop_
_publ_author_name
'Wignacourt, J.'
'Nowogrocki, G.'
'Mairesse, G.'
'Barbier, P.'

_publ_section_title
;
 Evidence for ionic isomerism in complex salts. X-ray evidence in K3InCl6.H2O
 _cod_database_code 1004098
;
_journal_name_full 'Reviews in Inorganic Chemistry'
_journal_page_first 207
_journal_page_last 217
_journal_volume 2
_journal_year 1980
_chemical_formula_sum 'Cl42 In7 K21 O7'
_space_group_IT_number 107
_symmetry_space_group_name_Hall 'I 4 -2'
_symmetry_space_group_name_H-M 'I 4 m m'
_cell_angle_alpha 90
_cell_angle_beta 90
_cell_angle_gamma 90
_cell_length_a 15.723
_cell_length_b 15.723
_cell_length_c 18.069
_cell_formula_units_Z 2
_cell_volume 4466.887
_database_code_amcsd 0015366
_exptl_crystal_density_diffrn 2.398
_cod_duplicate_entry 1004098
_cod_original_formula_sum 'In7 Cl42 K21 O7'
_cod_database_code 9015518
_amcsd_formula_title 'Cl6 H2 In K3 O'

loop_
_space_group_symop_operation_xyz
x,y,z
1/2+x,1/2+y,1/2+z
-y,-x,z
1/2-y,1/2-x,1/2+z
-y,x,z
1/2-y,1/2+x,1/2+z
x,-y,z
1/2+x,1/2-y,1/2+z
-x,-y,z
1/2-x,1/2-y,1/2+z
y,x,z
1/2+y,1/2+x,1/2+z
y,-x,z
1/2+y,1/2-x,1/2+z
-x,y,z
1/2-x,1/2+y,1/2+z

loop_
_atom_site_label
_atom_site_fract_x
_atom_site_fract_y
_atom_site_fract_z
_atom_site_occupancy
In1 0.24357 0.24357 0.00499 1.00000
Cl1 0.35645 0.13208 0.00599 1.00000
Cl2 0.15060 0.15060 0.08966 1.00000
Cl3 0.30706 0.30706 0.12025 1.00000
Cl4 0.33417 0.33417 0.92095 1.00000
Cl5 0.18005 0.18005 0.89051 1.00000
In2 0.00000 0.50000 0.25700 1.00000
Cl6 0.00000 0.50000 0.12268 1.00000
Cl7 0.00000 0.50000 0.39196 1.00000
Cl8 0.11404 0.61551 0.25732 1.00000
In3 0.00000 0.00000 0.27378 1.00000
Cl9 0.00000 0.00000 0.40793 1.00000
Cl10 0.00000 0.15988 0.26060 1.00000
K1 0.21001 0.21001 0.25590 1.00000
K2 0.00000 0.29263 0.12452 1.00000
K3 0.00000 0.29532 0.39536 1.00000
K4 0.50000 0.21428 0.13151 1.00000
K5 0.50000 0.21935 0.37735 1.00000
K6 0.50000 0.50000 0.11877 0.50000
K7 0.50000 0.50000 0.37568 0.50000
Cl11 0.50000 0.37184 0.25010 0.25000
O1 0.00000 0.00000 0.14770 1.00000
O2 0.50000 0.33780 0.02810 0.50000
O3 0.50000 0.33460 0.25050 0.50000
O4 0.50000 0.33620 0.47190 0.50000

loop_
_cod_related_entry_id
_cod_related_entry_database
_cod_related_entry_code
1 AMCSD 0015366
